data_7202420
loop_
_publ_author_name
'Li, Cui-Jin'
'Peng, Meng-Xia'
'Leng, Ji-Dong'
'Yang, Ming-Mei'
'Lin, Zhuojia'
'Tong, Ming-Liang'

_publ_section_title
;
 Synthesis, structure, photoluminescence and magnetic properties of new
 3-D lanthanide-pyridine-2,4,6-tricarboxylate frameworks
;
_journal_issue 11
_journal_name_full CrystEngComm
_journal_page_first 1645
_journal_paper_doi 10.1039/b811883n
_journal_volume 10
_journal_year 2008
_chemical_formula_sum 'C16 H13 N2 O16.5 Tb2'
_chemical_formula_weight 815.12
_chemical_name_systematic
;
?
;
_space_group_IT_number 15
_symmetry_cell_setting monoclinic
_symmetry_space_group_name_Hall '-C 2yc'
_symmetry_space_group_name_H-M 'C 1 2/c 1'
_atom_sites_solution_hydrogens geom
_atom_sites_solution_primary direct
_atom_sites_solution_secondary difmap
_audit_creation_method SHELXL-97
_cell_angle_alpha 90.00
_cell_angle_beta 100.886(3)
_cell_angle_gamma 90.00
_cell_formula_units_Z 8
_cell_length_a 21.757(3)
_cell_length_b 9.1657(13)
_cell_length_c 22.457(3)
_cell_measurement_reflns_used 8050
_cell_measurement_temperature 123(2)
_cell_measurement_theta_max 26.00
_cell_measurement_theta_min 1.91
_cell_volume 4397.7(11)
_computing_cell_refinement 'SAINT-PLUS, Ver. 6.0, 1997'
_computing_data_collection 'SMART, 1998.'
_computing_data_reduction 'SAINT-PLUS, Ver. 6.0, 1997'
_computing_molecular_graphics 'XP, Ver. 6.10, Bruker AXS Inc., 2000'
_computing_publication_material 'SHELXTL-Bruker AXS Inc., 1998'
_computing_structure_refinement 'SHELXL-97 (Sheldrick, 1997)'
_computing_structure_solution 'SHELXS-97 (Sheldrick, 1990)'
_diffrn_ambient_temperature 123(2)
_diffrn_measured_fraction_theta_full 0.962
_diffrn_measured_fraction_theta_max 0.962
_diffrn_measurement_device_type 'Bruker Apex CCD'
_diffrn_measurement_method '\w scan'
_diffrn_radiation_monochromator graphite
_diffrn_radiation_source 'fine-focus sealed tube'
_diffrn_radiation_type MoK\a
_diffrn_radiation_wavelength 0.71073
_diffrn_reflns_av_R_equivalents 0.0367
_diffrn_reflns_av_sigmaI/netI 0.0561
_diffrn_reflns_limit_h_max 19
_diffrn_reflns_limit_h_min -26
_diffrn_reflns_limit_k_max 4
_diffrn_reflns_limit_k_min -11
_diffrn_reflns_limit_l_max 25
_diffrn_reflns_limit_l_min -26
_diffrn_reflns_number 8050
_diffrn_reflns_theta_full 26.00
_diffrn_reflns_theta_max 26.00
_diffrn_reflns_theta_min 1.91
_exptl_absorpt_coefficient_mu 6.470
_exptl_absorpt_correction_T_max 0.5390
_exptl_absorpt_correction_T_min 0.3666
_exptl_absorpt_correction_type multi-scan
_exptl_absorpt_process_details 'SADABS (Bruker, 2002)'
_exptl_crystal_colour colorless
_exptl_crystal_density_diffrn 2.462
_exptl_crystal_density_method 'not measured'
_exptl_crystal_description cuboid
_exptl_crystal_F_000 3080
_exptl_crystal_size_max 0.19
_exptl_crystal_size_mid 0.12
_exptl_crystal_size_min 0.11
_refine_diff_density_max 2.085
_refine_diff_density_min -1.962
_refine_diff_density_rms 0.218
_refine_ls_extinction_method none
_refine_ls_goodness_of_fit_ref 1.051
_refine_ls_hydrogen_treatment constr
_refine_ls_matrix_type full
_refine_ls_number_parameters 333
_refine_ls_number_reflns 4165
_refine_ls_number_restraints 48
_refine_ls_restrained_S_all 1.046
_refine_ls_R_factor_all 0.0416
_refine_ls_R_factor_gt 0.0365
_refine_ls_shift/su_max 0.001
_refine_ls_shift/su_mean 0.000
_refine_ls_structure_factor_coef Fsqd
_refine_ls_weighting_details 'calc w=1/[\s^2^(Fo^2^)+(0.0245P)^2^+59.6405P] where P=(Fo^2^+2Fc^2^)/3'
_refine_ls_weighting_scheme calc
_refine_ls_wR_factor_gt 0.0819
_refine_ls_wR_factor_ref 0.0846
_reflns_number_gt 3775
_reflns_number_total 4165
_reflns_threshold_expression >2sigma(I)
_cod_data_source_file b811883n.txt
_cod_data_source_block tbm
_cod_original_cell_volume 4397.6(10)
_cod_original_sg_symbol_H-M C2/c
_cod_original_formula_sum 'C16 H13 N2 O16.50 Tb2'
_cod_database_code 7202420

loop_
_symmetry_equiv_pos_as_xyz
'x, y, z'
'-x, y, -z+1/2'
'x+1/2, y+1/2, z'
'-x+1/2, y+1/2, -z+1/2'
'-x, -y, -z'
'x, -y, z-1/2'
'-x+1/2, -y+1/2, -z'
'x+1/2, -y+1/2, z-1/2'

loop_
_atom_site_label
_atom_site_type_symbol
_atom_site_fract_x
_atom_site_fract_y
_atom_site_fract_z
_atom_site_U_iso_or_equiv
_atom_site_adp_type
_atom_site_occupancy
_atom_site_symmetry_multiplicity
_atom_site_calc_flag
_atom_site_refinement_flags
_atom_site_disorder_assembly
_atom_site_disorder_group
Tb1 Tb 0.045254(13) 0.31163(3) 0.422380(14) 0.00656(10) Uani 1 1 d . . .
Tb2 Tb 0.156559(13) 0.39137(3) 0.175579(13) 0.00581(10) Uani 1 1 d . . .
O1W O -0.0223(2) 0.2461(6) 0.4874(2) 0.0160(11) Uani 1 1 d D . .
H1WA H -0.0222 0.2919 0.5203 0.019 Uiso 1 1 d RD . .
H1WB H -0.0597 0.2200 0.4735 0.019 Uiso 1 1 d RD . .
O2W O 0.1163(2) 0.1188(5) 0.4383(2) 0.0153(11) Uani 1 1 d D . .
H2WA H 0.1330 0.0902 0.4091 0.018 Uiso 1 1 d RD . .
H2WB H 0.1168 0.0496 0.4636 0.018 Uiso 1 1 d RD . .
O1 O 0.0757(2) 0.3507(6) 0.3285(2) 0.0134(10) Uani 1 1 d . . .
O2 O 0.1410(2) 0.4407(5) 0.2717(2) 0.0133(10) Uani 1 1 d . . .
O3 O 0.3332(2) 0.7069(6) 0.3928(2) 0.0168(11) Uani 1 1 d . . .
O4 O 0.3690(2) 0.6067(6) 0.4824(2) 0.0180(11) Uani 1 1 d . . .
O5 O 0.1734(2) 0.4975(5) 0.5855(2) 0.0125(10) Uani 1 1 d . . .
O6 O 0.0947(2) 0.3899(5) 0.5218(2) 0.0102(10) Uani 1 1 d . . .
O7 O 0.23724(19) 0.5727(5) 0.2118(2) 0.0099(10) Uani 1 1 d . . .
O8 O 0.2586(2) 0.7734(5) 0.2678(2) 0.0162(11) Uani 1 1 d . . .
O9 O 0.0997(2) 1.1879(5) 0.1998(2) 0.0110(10) Uani 1 1 d . . .
O10 O 0.0153(2) 1.1290(5) 0.1298(2) 0.0129(10) Uani 1 1 d . . .
O11 O -0.0276(2) 0.5812(5) 0.0868(2) 0.0095(10) Uani 1 1 d U . .
O12 O 0.0496(2) 0.4377(5) 0.1289(2) 0.0090(9) Uani 1 1 d . . .
N1 N 0.1480(2) 0.4327(6) 0.4290(2) 0.0078(11) Uani 1 1 d . . .
N2 N 0.1210(2) 0.6522(6) 0.1751(2) 0.0057(11) Uani 1 1 d . . .
C1 C 0.1699(3) 0.4557(8) 0.3779(3) 0.0124(14) Uani 1 1 d . . .
C2 C 0.2272(3) 0.5214(7) 0.3788(3) 0.0104(14) Uani 1 1 d . . .
H2 H 0.2418 0.5391 0.3422 0.012 Uiso 1 1 calc R . .
C3 C 0.2636(3) 0.5616(8) 0.4352(3) 0.0120(14) Uani 1 1 d . . .
C4 C 0.2402(3) 0.5369(7) 0.4877(3) 0.0103(14) Uani 1 1 d . . .
H4 H 0.2637 0.5630 0.5263 0.012 Uiso 1 1 calc R . .
C5 C 0.1812(3) 0.4729(7) 0.4823(3) 0.0087(13) Uani 1 1 d . . .
C6 C 0.1255(3) 0.4125(7) 0.3216(3) 0.0090(13) Uani 1 1 d U . .
C7 C 0.3271(3) 0.6312(7) 0.4374(3) 0.0112(14) Uani 1 1 d . . .
C8 C 0.1475(3) 0.4514(7) 0.5342(3) 0.0067(13) Uani 1 1 d . . .
C9 C 0.1597(3) 0.7544(7) 0.2014(3) 0.0101(14) Uani 1 1 d U . .
C10 C 0.1434(3) 0.8999(7) 0.2006(3) 0.0100(14) Uani 1 1 d . . .
H10 H 0.1722 0.9707 0.2202 0.012 Uiso 1 1 calc R . .
C11 C 0.0840(3) 0.9412(7) 0.1706(3) 0.0090(13) Uani 1 1 d . . .
C12 C 0.0440(3) 0.8339(8) 0.1421(3) 0.0112(14) Uani 1 1 d . . .
H12 H 0.0036 0.8583 0.1201 0.013 Uiso 1 1 calc R . .
C13 C 0.0640(3) 0.6923(7) 0.1463(3) 0.0085(13) Uani 1 1 d . . .
C14 C 0.2238(3) 0.6958(7) 0.2292(3) 0.0080(13) Uani 1 1 d . . .
C15 C 0.0651(3) 1.0992(7) 0.1669(3) 0.0086(13) Uani 1 1 d . . .
C16 C 0.0260(3) 0.5648(7) 0.1183(3) 0.0060(13) Uani 1 1 d . . .
O3W O -0.0975(4) 0.7458(11) 0.1704(4) 0.071(2) Uani 1 1 d U . .
O4W O 0.1466(5) 0.0603(13) 0.3282(5) 0.0258(18) Uani 0.50 1 d PU . .
O4W' O 0.1697(5) -0.0158(13) 0.3594(5) 0.0258(18) Uani 0.50 1 d PU . .
O5W O 0.0000 0.5931(12) 0.2500 0.055(3) Uani 1 2 d SU . .

loop_
_atom_site_aniso_label
_atom_site_aniso_U_11
_atom_site_aniso_U_22
_atom_site_aniso_U_33
_atom_site_aniso_U_23
_atom_site_aniso_U_13
_atom_site_aniso_U_12
Tb1 0.00477(16) 0.00674(17) 0.00800(18) 0.00029(12) 0.00076(11) -0.00074(11)
Tb2 0.00545(16) 0.00578(16) 0.00600(17) -0.00037(11) 0.00054(11) 0.00091(11)
O1W 0.014(2) 0.025(3) 0.009(2) -0.009(2) 0.0023(19) -0.011(2)
O2W 0.015(2) 0.016(3) 0.014(3) 0.002(2) 0.002(2) 0.005(2)
O1 0.010(2) 0.021(3) 0.010(2) 0.000(2) 0.0034(18) -0.003(2)
O2 0.017(2) 0.014(3) 0.009(2) -0.001(2) 0.0038(19) -0.002(2)
O3 0.017(3) 0.020(3) 0.014(3) 0.006(2) 0.003(2) -0.007(2)
O4 0.011(2) 0.021(3) 0.020(3) 0.006(2) -0.004(2) -0.007(2)
O5 0.013(2) 0.016(3) 0.008(2) -0.002(2) 0.0010(18) -0.001(2)
O6 0.004(2) 0.015(3) 0.012(2) 0.000(2) 0.0028(18) -0.0025(18)
O7 0.005(2) 0.007(2) 0.018(3) 0.0018(19) 0.0008(18) -0.0008(17)
O8 0.007(2) 0.011(3) 0.026(3) -0.001(2) -0.006(2) -0.0026(19)
O9 0.011(2) 0.008(2) 0.013(3) 0.0003(19) 0.0009(19) -0.0021(18)
O10 0.012(2) 0.009(2) 0.015(3) -0.001(2) -0.0043(19) 0.0025(19)
O11 0.005(2) 0.010(2) 0.012(2) -0.0013(18) -0.0034(17) -0.0014(17)
O12 0.007(2) 0.006(2) 0.013(2) 0.0008(19) 0.0017(18) -0.0001(18)
N1 0.005(3) 0.008(3) 0.012(3) 0.001(2) 0.005(2) 0.001(2)
N2 0.005(3) 0.006(3) 0.007(3) -0.001(2) 0.003(2) -0.001(2)
C1 0.013(3) 0.016(4) 0.008(3) 0.005(3) 0.002(3) 0.001(3)
C2 0.015(3) 0.011(3) 0.006(3) 0.004(3) 0.003(3) 0.002(3)
C3 0.009(3) 0.012(3) 0.016(4) -0.003(3) 0.005(3) 0.002(3)
C4 0.010(3) 0.008(3) 0.013(4) -0.003(3) 0.001(3) 0.001(3)
C5 0.011(3) 0.006(3) 0.009(3) 0.004(3) 0.004(3) 0.004(3)
C6 0.012(3) 0.009(3) 0.008(3) -0.001(2) 0.007(2) 0.002(2)
C7 0.008(3) 0.010(3) 0.016(4) 0.000(3) 0.003(3) 0.002(3)
C8 0.010(3) 0.005(3) 0.005(3) -0.001(2) 0.002(2) 0.004(2)
C9 0.007(3) 0.011(3) 0.012(3) 0.003(2) 0.000(2) 0.005(2)
C10 0.010(3) 0.013(4) 0.007(3) -0.003(3) 0.002(3) -0.004(3)
C11 0.012(3) 0.009(3) 0.006(3) -0.001(3) 0.001(3) 0.002(3)
C12 0.007(3) 0.014(4) 0.011(3) 0.002(3) 0.001(3) 0.004(3)
C13 0.008(3) 0.008(3) 0.011(3) -0.001(3) 0.006(3) -0.005(2)
C14 0.009(3) 0.004(3) 0.010(3) 0.001(3) 0.002(3) -0.004(2)
C15 0.009(3) 0.011(3) 0.007(3) 0.000(3) 0.005(3) 0.001(3)
C16 0.006(3) 0.005(3) 0.008(3) 0.001(3) 0.005(2) 0.000(2)
O3W 0.068(4) 0.069(4) 0.074(4) 0.002(4) 0.012(3) 0.004(3)
O4W 0.026(3) 0.030(3) 0.023(3) 0.000(3) 0.009(2) 0.001(3)
O4W' 0.026(3) 0.030(3) 0.023(3) 0.000(3) 0.009(2) 0.001(3)
O5W 0.054(4) 0.058(5) 0.053(5) 0.000 0.010(4) 0.000

loop_
_atom_type_symbol
_atom_type_description
_atom_type_scat_dispersion_real
_atom_type_scat_dispersion_imag
_atom_type_scat_source
C C 0.0033 0.0016 'International Tables Vol C Tables 4.2.6.8 and 6.1.1.4'
H H 0.0000 0.0000 'International Tables Vol C Tables 4.2.6.8 and 6.1.1.4'
N N 0.0061 0.0033 'International Tables Vol C Tables 4.2.6.8 and 6.1.1.4'
O O 0.0106 0.0060 'International Tables Vol C Tables 4.2.6.8 and 6.1.1.4'
Tb Tb -0.1723 4.1537 'International Tables Vol C Tables 4.2.6.8 and 6.1.1.4'

loop_
_geom_angle_atom_site_label_1
_geom_angle_atom_site_label_2
_geom_angle_atom_site_label_3
_geom_angle
_geom_angle_site_symmetry_1
_geom_angle_site_symmetry_3
_geom_angle_publ_flag
O10 Tb1 O2W 80.02(17) 2_545 . ?
O10 Tb1 O1W 76.43(17) 2_545 . ?
O2W Tb1 O1W 100.72(18) . . ?
O10 Tb1 O1 83.43(17) 2_545 . ?
O2W Tb1 O1 87.83(17) . . ?
O1W Tb1 O1 156.27(16) . . ?
O10 Tb1 O6 143.36(16) 2_545 . ?
O2W Tb1 O6 85.17(16) . . ?
O1W Tb1 O6 73.69(15) . . ?
O1 Tb1 O6 129.49(15) . . ?
O10 Tb1 O12 75.79(15) 2_545 2 ?
O2W Tb1 O12 154.67(16) . 2 ?
O1W Tb1 O12 80.89(16) . 2 ?
O1 Tb1 O12 82.11(15) . 2 ?
O6 Tb1 O12 119.04(15) . 2 ?
O10 Tb1 N1 141.07(17) 2_545 . ?
O2W Tb1 N1 76.42(17) . . ?
O1W Tb1 N1 138.15(17) . . ?
O1 Tb1 N1 65.26(17) . . ?
O6 Tb1 N1 64.46(16) . . ?
O12 Tb1 N1 119.17(16) 2 . ?
O10 Tb1 O11 127.61(15) 2_545 2 ?
O2W Tb1 O11 148.01(15) . 2 ?
O1W Tb1 O11 101.54(17) . 2 ?
O1 Tb1 O11 80.87(16) . 2 ?
O6 Tb1 O11 79.39(15) . 2 ?
O12 Tb1 O11 52.73(14) 2 2 ?
N1 Tb1 O11 71.66(16) . 2 ?
O10 Tb1 C16 101.78(17) 2_545 2 ?
O2W Tb1 C16 166.78(17) . 2 ?
O1W Tb1 C16 92.40(18) . 2 ?
O1 Tb1 C16 79.43(17) . 2 ?
O6 Tb1 C16 100.18(17) . 2 ?
O12 Tb1 C16 26.62(16) 2 2 ?
N1 Tb1 C16 94.87(17) . 2 ?
O11 Tb1 C16 26.15(16) 2 2 ?
O2 Tb2 O8 79.54(18) . 4_545 ?
O2 Tb2 O3 144.69(18) . 4_545 ?
O8 Tb2 O3 81.77(17) 4_545 4_545 ?
O2 Tb2 O5 142.96(17) . 6_565 ?
O8 Tb2 O5 116.02(17) 4_545 6_565 ?
O3 Tb2 O5 72.35(17) 4_545 6_565 ?
O2 Tb2 O9 76.21(17) . 1_545 ?
O8 Tb2 O9 84.36(16) 4_545 1_545 ?
O3 Tb2 O9 72.35(17) 4_545 1_545 ?
O5 Tb2 O9 135.57(16) 6_565 1_545 ?
O2 Tb2 O12 94.18(16) . . ?
O8 Tb2 O12 158.89(16) 4_545 . ?
O3 Tb2 O12 92.61(16) 4_545 . ?
O5 Tb2 O12 81.01(15) 6_565 . ?
O9 Tb2 O12 74.56(15) 1_545 . ?
O2 Tb2 O7 77.11(16) . . ?
O8 Tb2 O7 71.63(16) 4_545 . ?
O3 Tb2 O7 124.26(16) 4_545 . ?
O5 Tb2 O7 76.88(16) 6_565 . ?
O9 Tb2 O7 146.79(15) 1_545 . ?
O12 Tb2 O7 126.94(15) . . ?
O2 Tb2 N2 73.48(17) . . ?
O8 Tb2 N2 131.52(17) 4_545 . ?
O3 Tb2 N2 139.26(17) 4_545 . ?
O5 Tb2 N2 71.50(17) 6_565 . ?
O9 Tb2 N2 125.40(16) 1_545 . ?
O12 Tb2 N2 63.76(16) . . ?
O7 Tb2 N2 63.60(15) . . ?
Tb1 O1W H1WA 121.2 . . ?
Tb1 O1W H1WB 121.0 . . ?
H1WA O1W H1WB 107.6 . . ?
Tb1 O2W H2WA 118.8 . . ?
Tb1 O2W H2WB 126.3 . . ?
H2WA O2W H2WB 109.5 . . ?
C6 O1 Tb1 125.0(4) . . ?
C6 O2 Tb2 155.7(5) . . ?
C7 O3 Tb2 167.2(5) . 4 ?
C8 O5 Tb2 144.8(4) . 6_566 ?
C8 O6 Tb1 124.6(4) . . ?
C14 O7 Tb2 121.6(4) . . ?
C14 O8 Tb2 163.9(5) . 4 ?
C15 O9 Tb2 131.4(4) . 1_565 ?
C15 O10 Tb1 145.7(4) . 2_565 ?
C16 O11 Tb1 92.3(4) . 2 ?
C16 O12 Tb2 124.4(4) . . ?
C16 O12 Tb1 94.0(4) . 2 ?
Tb2 O12 Tb1 141.4(2) . 2 ?
C5 N1 C1 120.5(6) . . ?
C5 N1 Tb1 120.6(4) . . ?
C1 N1 Tb1 118.9(4) . . ?
C9 N2 C13 118.4(6) . . ?
C9 N2 Tb2 120.1(4) . . ?
C13 N2 Tb2 121.4(4) . . ?
N1 C1 C2 121.4(6) . . ?
N1 C1 C6 113.9(6) . . ?
C2 C1 C6 124.6(6) . . ?
C1 C2 C3 118.7(6) . . ?
C1 C2 H2 120.6 . . ?
C3 C2 H2 120.6 . . ?
C4 C3 C2 119.0(6) . . ?
C4 C3 C7 121.4(6) . . ?
C2 C3 C7 119.6(6) . . ?
C3 C4 C5 118.3(6) . . ?
C3 C4 H4 120.8 . . ?
C5 C4 H4 120.8 . . ?
N1 C5 C4 121.9(6) . . ?
N1 C5 C8 113.7(5) . . ?
C4 C5 C8 124.3(6) . . ?
O1 C6 O2 125.8(6) . . ?
O1 C6 C1 116.8(6) . . ?
O2 C6 C1 117.4(6) . . ?
O3 C7 O4 125.4(6) . . ?
O3 C7 C3 116.4(6) . . ?
O4 C7 C3 118.2(6) . . ?
O5 C8 O6 125.7(6) . . ?
O5 C8 C5 117.8(6) . . ?
O6 C8 C5 116.4(6) . . ?
N2 C9 C10 122.6(6) . . ?
N2 C9 C14 113.1(6) . . ?
C10 C9 C14 124.2(6) . . ?
C9 C10 C11 118.8(6) . . ?
C9 C10 H10 120.6 . . ?
C11 C10 H10 120.6 . . ?
C12 C11 C10 118.3(6) . . ?
C12 C11 C15 121.1(6) . . ?
C10 C11 C15 120.5(6) . . ?
C13 C12 C11 118.6(6) . . ?
C13 C12 H12 120.7 . . ?
C11 C12 H12 120.7 . . ?
N2 C13 C12 123.2(6) . . ?
N2 C13 C16 112.1(6) . . ?
C12 C13 C16 124.7(6) . . ?
O7 C14 O8 125.6(6) . . ?
O7 C14 C9 116.3(6) . . ?
O8 C14 C9 118.0(6) . . ?
O9 C15 O10 126.5(6) . . ?
O9 C15 C11 117.7(6) . . ?
O10 C15 C11 115.9(6) . . ?
O11 C16 O12 120.8(6) . . ?
O11 C16 C13 121.6(6) . . ?
O12 C16 C13 117.6(5) . . ?
O11 C16 Tb1 61.6(3) . 2 ?
O12 C16 Tb1 59.4(3) . 2 ?
C13 C16 Tb1 174.1(5) . 2 ?

loop_
_geom_bond_atom_site_label_1
_geom_bond_atom_site_label_2
_geom_bond_distance
_geom_bond_site_symmetry_2
_geom_bond_publ_flag
Tb1 O10 2.308(5) 2_545 ?
Tb1 O2W 2.331(5) . ?
Tb1 O1W 2.337(5) . ?
Tb1 O1 2.354(5) . ?
Tb1 O6 2.398(5) . ?
Tb1 O12 2.454(4) 2 ?
Tb1 N1 2.475(5) . ?
Tb1 O11 2.503(5) 2 ?
Tb1 C16 2.844(6) 2 ?
Tb2 O2 2.292(5) . ?
Tb2 O8 2.304(5) 4_545 ?
Tb2 O3 2.323(5) 4_545 ?
Tb2 O5 2.355(5) 6_565 ?
Tb2 O9 2.357(4) 1_545 ?
Tb2 O12 2.403(4) . ?
Tb2 O7 2.443(4) . ?
Tb2 N2 2.512(5) . ?
O1W H1WA 0.8500 . ?
O1W H1WB 0.8499 . ?
O2W H2WA 0.8500 . ?
O2W H2WB 0.8500 . ?
O1 C6 1.257(8) . ?
O2 C6 1.257(8) . ?
O3 C7 1.245(8) . ?
O3 Tb2 2.323(5) 4 ?
O4 C7 1.248(8) . ?
O5 C8 1.257(8) . ?
O5 Tb2 2.355(5) 6_566 ?
O6 C8 1.263(8) . ?
O7 C14 1.246(8) . ?
O8 C14 1.258(8) . ?
O8 Tb2 2.304(5) 4 ?
O9 C15 1.251(8) . ?
O9 Tb2 2.357(4) 1_565 ?
O10 C15 1.265(8) . ?
O10 Tb1 2.308(5) 2_565 ?
O11 C16 1.254(7) . ?
O11 Tb1 2.503(5) 2 ?
O12 C16 1.277(8) . ?
O12 Tb1 2.454(4) 2 ?
N1 C5 1.328(8) . ?
N1 C1 1.340(9) . ?
N2 C9 1.322(9) . ?
N2 C13 1.337(8) . ?
C1 C2 1.381(9) . ?
C1 C6 1.493(9) . ?
C2 C3 1.410(9) . ?
C2 H2 0.9500 . ?
C3 C4 1.389(10) . ?
C3 C7 1.514(9) . ?
C4 C5 1.395(9) . ?
C4 H4 0.9500 . ?
C5 C8 1.501(9) . ?
C9 C10 1.379(9) . ?
C9 C14 1.515(9) . ?
C10 C11 1.393(9) . ?
C10 H10 0.9500 . ?
C11 C12 1.387(9) . ?
C11 C15 1.503(9) . ?
C12 C13 1.366(9) . ?
C12 H12 0.9500 . ?
C13 C16 1.499(9) . ?
C16 Tb1 2.844(6) 2 ?
O4W O4W' 1.046(15) . ?

loop_
_geom_hbond_atom_site_label_D
_geom_hbond_atom_site_label_H
_geom_hbond_atom_site_label_A
_geom_hbond_distance_DH
_geom_hbond_distance_HA
_geom_hbond_distance_DA
_geom_hbond_angle_DHA
_geom_hbond_site_symmetry_A
O1W H1WA O11 0.85 1.91 2.756(7) 171.2 6_566
O1W H1WB O4 0.85 1.91 2.672(6) 149.0 3_445
O2W H2WA O4W' 0.85 1.78 2.606(12) 164.0 .
O2W H2WA O4W 0.85 1.91 2.730(12) 160.6 .
O2W H2WB O4 0.85 1.86 2.707(7) 170.8 7_556

loop_
_geom_torsion_atom_site_label_1
_geom_torsion_atom_site_label_2
_geom_torsion_atom_site_label_3
_geom_torsion_atom_site_label_4
_geom_torsion
_geom_torsion_site_symmetry_1
_geom_torsion_site_symmetry_2
_geom_torsion_site_symmetry_3
_geom_torsion_site_symmetry_4
_geom_torsion_publ_flag
O10 Tb1 O1 C6 -157.6(5) 2_545 . . . ?
O2W Tb1 O1 C6 -77.4(5) . . . . ?
O1W Tb1 O1 C6 170.5(5) . . . . ?
O6 Tb1 O1 C6 4.6(6) . . . . ?
O12 Tb1 O1 C6 125.9(5) 2 . . . ?
N1 Tb1 O1 C6 -1.3(5) . . . . ?
O11 Tb1 O1 C6 72.6(5) 2 . . . ?
C16 Tb1 O1 C6 99.1(5) 2 . . . ?
O8 Tb2 O2 C6 -75.4(11) 4_545 . . . ?
O3 Tb2 O2 C6 -16.3(12) 4_545 . . . ?
O5 Tb2 O2 C6 164.8(10) 6_565 . . . ?
O9 Tb2 O2 C6 11.3(11) 1_545 . . . ?
O12 Tb2 O2 C6 84.2(11) . . . . ?
O7 Tb2 O2 C6 -148.8(11) . . . . ?
N2 Tb2 O2 C6 145.3(11) . . . . ?
O10 Tb1 O6 C8 142.2(5) 2_545 . . . ?
O2W Tb1 O6 C8 76.1(5) . . . . ?
O1W Tb1 O6 C8 178.8(5) . . . . ?
O1 Tb1 O6 C8 -7.1(6) . . . . ?
O12 Tb1 O6 C8 -111.8(5) 2 . . . ?
N1 Tb1 O6 C8 -1.2(5) . . . . ?
O11 Tb1 O6 C8 -75.8(5) 2 . . . ?
C16 Tb1 O6 C8 -91.7(5) 2 . . . ?
O2 Tb2 O7 C14 -57.9(5) . . . . ?
O8 Tb2 O7 C14 -141.0(5) 4_545 . . . ?
O3 Tb2 O7 C14 153.2(5) 4_545 . . . ?
O5 Tb2 O7 C14 95.5(5) 6_565 . . . ?
O9 Tb2 O7 C14 -95.1(5) 1_545 . . . ?
O12 Tb2 O7 C14 27.6(6) . . . . ?
N2 Tb2 O7 C14 19.9(5) . . . . ?
O2 Tb2 O12 C16 77.9(5) . . . . ?
O8 Tb2 O12 C16 149.4(5) 4_545 . . . ?
O3 Tb2 O12 C16 -136.8(5) 4_545 . . . ?
O5 Tb2 O12 C16 -65.2(5) 6_565 . . . ?
O9 Tb2 O12 C16 152.3(5) 1_545 . . . ?
O7 Tb2 O12 C16 0.9(5) . . . . ?
N2 Tb2 O12 C16 8.6(5) . . . . ?
O2 Tb2 O12 Tb1 -110.3(3) . . . 2 ?
O8 Tb2 O12 Tb1 -38.8(7) 4_545 . . 2 ?
O3 Tb2 O12 Tb1 35.0(3) 4_545 . . 2 ?
O5 Tb2 O12 Tb1 106.7(3) 6_565 . . 2 ?
O9 Tb2 O12 Tb1 -35.9(3) 1_545 . . 2 ?
O7 Tb2 O12 Tb1 172.7(3) . . . 2 ?
N2 Tb2 O12 Tb1 -179.6(4) . . . 2 ?
O10 Tb1 N1 C5 -141.6(4) 2_545 . . . ?
O2W Tb1 N1 C5 -87.3(5) . . . . ?
O1W Tb1 N1 C5 3.7(6) . . . . ?
O1 Tb1 N1 C5 178.8(5) . . . . ?
O6 Tb1 N1 C5 3.8(4) . . . . ?
O12 Tb1 N1 C5 114.3(5) 2 . . . ?
O11 Tb1 N1 C5 90.6(5) 2 . . . ?
C16 Tb1 N1 C5 102.8(5) 2 . . . ?
O10 Tb1 N1 C1 37.8(6) 2_545 . . . ?
O2W Tb1 N1 C1 92.1(5) . . . . ?
O1W Tb1 N1 C1 -176.9(4) . . . . ?
O1 Tb1 N1 C1 -1.8(5) . . . . ?
O6 Tb1 N1 C1 -176.8(5) . . . . ?
O12 Tb1 N1 C1 -66.3(5) 2 . . . ?
O11 Tb1 N1 C1 -90.0(5) 2 . . . ?
C16 Tb1 N1 C1 -77.8(5) 2 . . . ?
O2 Tb2 N2 C9 74.5(5) . . . . ?
O8 Tb2 N2 C9 15.6(6) 4_545 . . . ?
O3 Tb2 N2 C9 -121.8(5) 4_545 . . . ?
O5 Tb2 N2 C9 -93.2(5) 6_565 . . . ?
O9 Tb2 N2 C9 133.5(5) 1_545 . . . ?
O12 Tb2 N2 C9 177.9(5) . . . . ?
O7 Tb2 N2 C9 -9.0(5) . . . . ?
O2 Tb2 N2 C13 -108.6(5) . . . . ?
O8 Tb2 N2 C13 -167.5(4) 4_545 . . . ?
O3 Tb2 N2 C13 55.2(6) 4_545 . . . ?
O5 Tb2 N2 C13 83.7(5) 6_565 . . . ?
O9 Tb2 N2 C13 -49.6(5) 1_545 . . . ?
O12 Tb2 N2 C13 -5.2(4) . . . . ?
O7 Tb2 N2 C13 167.9(5) . . . . ?
C5 N1 C1 C2 0.0(10) . . . . ?
Tb1 N1 C1 C2 -179.3(5) . . . . ?
C5 N1 C1 C6 -176.5(6) . . . . ?
Tb1 N1 C1 C6 4.1(8) . . . . ?
N1 C1 C2 C3 1.5(10) . . . . ?
C6 C1 C2 C3 177.6(6) . . . . ?
C1 C2 C3 C4 -1.4(10) . . . . ?
C1 C2 C3 C7 178.9(6) . . . . ?
C2 C3 C4 C5 0.0(10) . . . . ?
C7 C3 C4 C5 179.7(6) . . . . ?
C1 N1 C5 C4 -1.6(10) . . . . ?
Tb1 N1 C5 C4 177.8(5) . . . . ?
C1 N1 C5 C8 174.9(6) . . . . ?
Tb1 N1 C5 C8 -5.7(7) . . . . ?
C3 C4 C5 N1 1.5(10) . . . . ?
C3 C4 C5 C8 -174.6(6) . . . . ?
Tb1 O1 C6 O2 -176.2(5) . . . . ?
Tb1 O1 C6 C1 3.9(8) . . . . ?
Tb2 O2 C6 O1 -48.3(15) . . . . ?
Tb2 O2 C6 C1 131.5(9) . . . . ?
N1 C1 C6 O1 -5.2(9) . . . . ?
C2 C1 C6 O1 178.4(7) . . . . ?
N1 C1 C6 O2 174.9(6) . . . . ?
C2 C1 C6 O2 -1.4(10) . . . . ?
Tb2 O3 C7 O4 -76(2) 4 . . . ?
Tb2 O3 C7 C3 105(2) 4 . . . ?
C4 C3 C7 O3 -148.7(7) . . . . ?
C2 C3 C7 O3 31.0(9) . . . . ?
C4 C3 C7 O4 32.5(10) . . . . ?
C2 C3 C7 O4 -147.8(7) . . . . ?
Tb2 O5 C8 O6 -36.0(12) 6_566 . . . ?
Tb2 O5 C8 C5 142.8(6) 6_566 . . . ?
Tb1 O6 C8 O5 177.6(5) . . . . ?
Tb1 O6 C8 C5 -1.2(8) . . . . ?
N1 C5 C8 O5 -174.4(6) . . . . ?
C4 C5 C8 O5 2.0(10) . . . . ?
N1 C5 C8 O6 4.5(8) . . . . ?
C4 C5 C8 O6 -179.1(6) . . . . ?
C13 N2 C9 C10 0.6(10) . . . . ?
Tb2 N2 C9 C10 177.6(5) . . . . ?
C13 N2 C9 C14 -176.7(6) . . . . ?
Tb2 N2 C9 C14 0.4(7) . . . . ?
N2 C9 C10 C11 -0.5(10) . . . . ?
C14 C9 C10 C11 176.5(6) . . . . ?
C9 C10 C11 C12 -0.8(10) . . . . ?
C9 C10 C11 C15 -177.9(6) . . . . ?
C10 C11 C12 C13 2.0(10) . . . . ?
C15 C11 C12 C13 179.1(6) . . . . ?
C9 N2 C13 C12 0.7(10) . . . . ?
Tb2 N2 C13 C12 -176.3(5) . . . . ?
C9 N2 C13 C16 179.3(6) . . . . ?
Tb2 N2 C13 C16 2.3(7) . . . . ?
C11 C12 C13 N2 -2.0(10) . . . . ?
C11 C12 C13 C16 179.5(6) . . . . ?
Tb2 O7 C14 O8 151.8(5) . . . . ?
Tb2 O7 C14 C9 -27.6(8) . . . . ?
Tb2 O8 C14 O7 40(2) 4 . . . ?
Tb2 O8 C14 C9 -140.5(14) 4 . . . ?
N2 C9 C14 O7 17.1(9) . . . . ?
C10 C9 C14 O7 -160.1(6) . . . . ?
N2 C9 C14 O8 -162.3(6) . . . . ?
C10 C9 C14 O8 20.5(10) . . . . ?
Tb2 O9 C15 O10 -60.7(9) 1_565 . . . ?
Tb2 O9 C15 C11 118.6(6) 1_565 . . . ?
Tb1 O10 C15 O9 13.9(12) 2_565 . . . ?
Tb1 O10 C15 C11 -165.4(5) 2_565 . . . ?
C12 C11 C15 O9 171.1(6) . . . . ?
C10 C11 C15 O9 -12.0(9) . . . . ?
C12 C11 C15 O10 -9.5(9) . . . . ?
C10 C11 C15 O10 167.4(6) . . . . ?
Tb1 O11 C16 O12 4.3(6) 2 . . . ?
Tb1 O11 C16 C13 -174.2(5) 2 . . . ?
Tb2 O12 C16 O11 170.5(4) . . . . ?
Tb1 O12 C16 O11 -4.4(6) 2 . . . ?
Tb2 O12 C16 C13 -10.9(8) . . . . ?
Tb1 O12 C16 C13 174.2(5) 2 . . . ?
Tb2 O12 C16 Tb1 174.9(4) . . . 2 ?
N2 C13 C16 O11 -176.3(6) . . . . ?
C12 C13 C16 O11 2.3(10) . . . . ?
N2 C13 C16 O12 5.1(8) . . . . ?
C12 C13 C16 O12 -176.3(6) . . . . ?
N2 C13 C16 Tb1 63(4) . . . 2 ?
C12 C13 C16 Tb1 -119(4) . . . 2 ?
